data_4131249
loop_
_publ_author_name
'Santos, Willy G.'
'Budkina, Darya S.'
'Deflon, Victor M.'
'Tarnovsky, Alexander N.'
'Cardoso, Daniel R.'
'Forbes, Malcolm D. E.'

_publ_section_title
;
 Photoinduced Charge Shifts and Electron Transfer in
 Viologen-Tetraphenylborate Complexes: Push-Pull Character of the
 Exciplex.
;
_journal_issue 23
_journal_name_full 'Journal of the American Chemical Society'
_journal_page_first 7681
_journal_page_last 7684
_journal_paper_doi 10.1021/jacs.7b01946
_journal_volume 139
_journal_year 2017
_chemical_formula_moiety 'C72 H62 B2 N2'
_chemical_formula_sum 'C72 H62 B2 N2'
_chemical_formula_weight 976.86
_space_group_IT_number 56
_space_group_name_Hall '-P 2ab 2ac'
_space_group_name_H-M_alt 'P c c n'
_symmetry_cell_setting orthorhombic
_symmetry_space_group_name_H-M 'P c c n'
_atom_sites_solution_hydrogens geom
_atom_sites_solution_primary direct
_atom_sites_solution_secondary difmap
_audit_creation_method SHELXL-97
_cell_angle_alpha 90.00
_cell_angle_beta 90.00
_cell_angle_gamma 90.00
_cell_formula_units_Z 4
_cell_length_a 17.6869(7)
_cell_length_b 17.5134(7)
_cell_length_c 17.6063(6)
_cell_measurement_reflns_used 9950
_cell_measurement_temperature 296(2)
_cell_measurement_theta_max 22.03
_cell_measurement_theta_min 2.30
_cell_volume 5453.7(4)
_computing_cell_refinement 'Bruker SAINT'
_computing_data_collection 'Bruker APEX2'
_computing_data_reduction 'Bruker SAINT'
_computing_molecular_graphics 'Ortep-3 for Windows (Farrugia, 1997)'
_computing_publication_material 'WinGX publication routines (Farrugia, 1999)'
_computing_structure_refinement 'SHELXL-97 (Sheldrick, 2008)'
_computing_structure_solution 'SHELXS-97 (Sheldrick, 2008)'
_diffrn_ambient_temperature 296(2)
_diffrn_measured_fraction_theta_full 0.996
_diffrn_measured_fraction_theta_max 0.996
_diffrn_measurement_device_type 'Bruker APEX-II CCD'
_diffrn_measurement_method '\f and \w scans'
_diffrn_radiation_monochromator graphite
_diffrn_radiation_source 'fine-focus sealed tube'
_diffrn_radiation_type MoK\a
_diffrn_radiation_wavelength 0.71073
_diffrn_reflns_av_R_equivalents 0.0567
_diffrn_reflns_av_sigmaI/netI 0.0227
_diffrn_reflns_limit_h_max 22
_diffrn_reflns_limit_h_min -22
_diffrn_reflns_limit_k_max 21
_diffrn_reflns_limit_k_min -21
_diffrn_reflns_limit_l_max 21
_diffrn_reflns_limit_l_min -22
_diffrn_reflns_number 110587
_diffrn_reflns_theta_full 26.44
_diffrn_reflns_theta_max 26.44
_diffrn_reflns_theta_min 1.64
_exptl_absorpt_coefficient_mu 0.067
_exptl_absorpt_correction_T_max 0.9946
_exptl_absorpt_correction_T_min 0.9847
_exptl_absorpt_correction_type multi-scan
_exptl_absorpt_process_details 'SADABS 2008/1'
_exptl_crystal_colour Yellow
_exptl_crystal_density_diffrn 1.190
_exptl_crystal_density_method 'not measured'
_exptl_crystal_description Block
_exptl_crystal_F_000 2072
_exptl_crystal_size_max 0.23
_exptl_crystal_size_mid 0.08
_exptl_crystal_size_min 0.08
_refine_diff_density_max 0.202
_refine_diff_density_min -0.165
_refine_diff_density_rms 0.038
_refine_ls_extinction_coef 0.0017(2)
_refine_ls_extinction_expression Fc^*^=kFc[1+0.001xFc^2^\l^3^/sin(2\q)]^-1/4^
_refine_ls_extinction_method SHELXL
_refine_ls_goodness_of_fit_ref 1.042
_refine_ls_hydrogen_treatment mixed
_refine_ls_matrix_type full
_refine_ls_number_parameters 344
_refine_ls_number_reflns 5597
_refine_ls_number_restraints 0
_refine_ls_restrained_S_all 1.042
_refine_ls_R_factor_all 0.0882
_refine_ls_R_factor_gt 0.0513
_refine_ls_shift/su_max 0.000
_refine_ls_shift/su_mean 0.000
_refine_ls_structure_factor_coef Fsqd
_refine_ls_weighting_details 'calc w=1/[\s^2^(Fo^2^)+(0.0508P)^2^+2.6424P] where P=(Fo^2^+2Fc^2^)/3'
_refine_ls_weighting_scheme calc
_refine_ls_wR_factor_gt 0.1321
_refine_ls_wR_factor_ref 0.1556
_reflns_number_gt 3601
_reflns_number_total 5597
_reflns_threshold_expression >2sigma(I)
_cod_data_source_file ja7b01946_si_002.cif
_cod_data_source_block shelxl
_cod_depositor_comments
;
The following automatic conversions were performed:

data item '_symmetry_cell_setting' value 'Orthorhombic' was changed
to 'orthorhombic' in accordance with the
/home/saulius/struct/COD-crude-data/automatic-downloads/DataCite-retrospective/ACS/depositions/lib/dictionaries/cif_core.dic
dictionary named 'cif_core.dic' version 2.4.2 last updated on
2011-04-26.

Automatic conversion script
Id: cif_fix_values 6909 2019-04-08 15:41:33Z antanas 
;
_cod_original_sg_symbol_H-M Pccn
_cod_database_code 4131249

loop_
_symmetry_equiv_pos_as_xyz
'x, y, z'
'x+1/2, -y, -z+1/2'
'-x, y+1/2, -z+1/2'
'-x+1/2, -y+1/2, z'
'-x, -y, -z'
'-x-1/2, y, z-1/2'
'x, -y-1/2, z-1/2'
'x-1/2, y-1/2, -z'

loop_
_atom_site_label
_atom_site_type_symbol
_atom_site_fract_x
_atom_site_fract_y
_atom_site_fract_z
_atom_site_U_iso_or_equiv
_atom_site_adp_type
_atom_site_occupancy
_atom_site_symmetry_multiplicity
_atom_site_calc_flag
_atom_site_refinement_flags
N1 N 0.60130(14) 0.88057(11) 0.16960(11) 0.0779(6) Uani 1 1 d .
C4 C 0.41855(15) 0.83241(15) -0.02817(14) 0.0730(7) Uani 1 1 d .
H4 H 0.4510 0.7971 -0.0505 0.088 Uiso 1 1 calc R
C5 C 0.35399(16) 0.80899(15) 0.00811(17) 0.0896(9) Uani 1 1 d .
H5 H 0.3429 0.7572 0.0111 0.108 Uiso 1 1 calc R
C6 C 0.30513(14) 0.86151(14) 0.04035(15) 0.0751(7) Uani 1 1 d .
H6 H 0.2616 0.8436 0.0640 0.090 Uiso 1 1 calc R
C1 C 0.31821(11) 0.94010(12) 0.03904(11) 0.0499(5) Uani 1 1 d .
C7 C 0.20335(11) 1.03992(12) 0.01261(11) 0.0495(5) Uani 1 1 d .
C12 C 0.13878(13) 1.08090(14) 0.03351(12) 0.0614(6) Uani 1 1 d .
H12 H 0.1283 1.0862 0.0850 0.074 Uiso 1 1 calc R
C11 C 0.08977(14) 1.11392(15) -0.01786(14) 0.0706(7) Uani 1 1 d .
H11 H 0.0475 1.1404 -0.0007 0.085 Uiso 1 1 calc R
C10 C 0.10360(15) 1.10753(16) -0.09434(14) 0.0757(7) Uani 1 1 d .
H10 H 0.0709 1.1294 -0.1295 0.091 Uiso 1 1 calc R
C22 C 0.41195(13) 1.18910(14) 0.16747(13) 0.0609(6) Uani 1 1 d .
H22 H 0.4444 1.2267 0.1856 0.073 Uiso 1 1 calc R
C23 C 0.35592(13) 1.20665(13) 0.11594(13) 0.0612(6) Uani 1 1 d .
H23 H 0.3505 1.2566 0.0988 0.073 Uiso 1 1 calc R
C24 C 0.30753(12) 1.15009(12) 0.08939(11) 0.0512(5) Uani 1 1 d .
H24 H 0.2698 1.1638 0.0552 0.061 Uiso 1 1 calc R
C19 C 0.31283(10) 1.07365(11) 0.11149(10) 0.0435(4) Uani 1 1 d .
C20 C 0.37113(11) 1.05898(12) 0.16352(11) 0.0512(5) Uani 1 1 d .
H20 H 0.3780 1.0090 0.1801 0.061 Uiso 1 1 calc R
C21 C 0.41875(12) 1.11456(13) 0.19142(12) 0.0567(5) Uani 1 1 d .
H21 H 0.4558 1.1016 0.2267 0.068 Uiso 1 1 calc R
C13 C 0.20877(11) 0.96080(11) 0.14212(11) 0.0486(5) Uani 1 1 d .
C18 C 0.22572(13) 0.95716(13) 0.21942(12) 0.0630(6) Uani 1 1 d .
H18 H 0.2675 0.9841 0.2371 0.076 Uiso 1 1 calc R
C17 C 0.18350(16) 0.91539(15) 0.27146(14) 0.0744(7) Uani 1 1 d .
H17 H 0.1970 0.9157 0.3225 0.089 Uiso 1 1 calc R
C16 C 0.12272(14) 0.87415(15) 0.24841(16) 0.0731(7) Uani 1 1 d .
H16 H 0.0948 0.8457 0.2831 0.088 Uiso 1 1 calc R
C15 C 0.10336(14) 0.87517(15) 0.17302(17) 0.0777(8) Uani 1 1 d .
H15 H 0.0621 0.8469 0.1562 0.093 Uiso 1 1 calc R
C14 C 0.14499(12) 0.91815(14) 0.12181(14) 0.0656(6) Uani 1 1 d .
H14 H 0.1297 0.9187 0.0713 0.079 Uiso 1 1 calc R
C9 C 0.16604(14) 1.06856(17) -0.11765(13) 0.0762(7) Uani 1 1 d .
H9 H 0.1760 1.0640 -0.1693 0.091 Uiso 1 1 calc R
C8 C 0.21498(12) 1.03554(15) -0.06559(11) 0.0625(6) Uani 1 1 d .
H8 H 0.2572 1.0095 -0.0835 0.075 Uiso 1 1 calc R
C3 C 0.43415(13) 0.90888(15) -0.03082(12) 0.0625(6) Uani 1 1 d .
H3 H 0.4778 0.9260 -0.0549 0.075 Uiso 1 1 calc R
C2 C 0.38504(12) 0.96091(13) 0.00233(11) 0.0557(5) Uani 1 1 d .
H2 H 0.3973 1.0125 0.0000 0.067 Uiso 1 1 calc R
C34 C 0.66993(19) 0.78639(15) 0.10427(13) 0.0833(8) Uani 1 1 d .
H34 H 0.6765 0.7569 0.0609 0.100 Uiso 1 1 calc R
C33 C 0.71915(15) 0.77822(12) 0.16525(11) 0.0652(6) Uani 1 1 d .
C32 C 0.70810(15) 0.82512(14) 0.22784(12) 0.0675(6) Uani 1 1 d .
H32 H 0.7405 0.8218 0.2693 0.081 Uiso 1 1 calc R
C31 C 0.64986(16) 0.87587(14) 0.22851(13) 0.0728(7) Uani 1 1 d .
H31 H 0.6434 0.9078 0.2702 0.087 Uiso 1 1 calc R
B1 B 0.26060(13) 1.00423(14) 0.07680(12) 0.0478(5) Uani 1 1 d .
C35 C 0.6120(2) 0.83755(16) 0.10786(14) 0.0902(9) Uani 1 1 d .
H35 H 0.5794 0.8426 0.0667 0.108 Uiso 1 1 calc R
C36 C 0.5347(2) 0.93273(16) 0.17657(16) 0.0954(10) Uani 1 1 d .
H36A H 0.5091 0.9363 0.1280 0.114 Uiso 1 1 calc R
H36B H 0.5518 0.9835 0.1905 0.114 Uiso 1 1 calc R
C37 C 0.48082(17) 0.90370(14) 0.23538(17) 0.0798(8) Uani 1 1 d .
C42 C 0.4843(2) 0.93165(19) 0.30860(19) 0.0970(10) Uani 1 1 d .
H42 H 0.5202 0.9683 0.3215 0.116 Uiso 1 1 calc R
C38 C 0.4276(2) 0.85089(18) 0.2164(3) 0.1162(13) Uani 1 1 d .
H38 H 0.4251 0.8327 0.1668 0.139 Uiso 1 1 calc R
C39 C 0.3770(3) 0.8239(3) 0.2703(5) 0.173(3) Uani 1 1 d .
H39 H 0.3407 0.7877 0.2577 0.208 Uiso 1 1 calc R
C41 C 0.4346(3) 0.9051(3) 0.3621(3) 0.1411(18) Uani 1 1 d .
H41 H 0.4371 0.9235 0.4116 0.169 Uiso 1 1 calc R
C40 C 0.3824(4) 0.8528(4) 0.3436(5) 0.174(3) Uani 1 1 d .
H40 H 0.3491 0.8354 0.3806 0.209 Uiso 1 1 calc R

loop_
_atom_site_aniso_label
_atom_site_aniso_U_11
_atom_site_aniso_U_22
_atom_site_aniso_U_33
_atom_site_aniso_U_23
_atom_site_aniso_U_13
_atom_site_aniso_U_12
N1 0.1172(18) 0.0591(12) 0.0573(12) 0.0099(10) -0.0218(12) 0.0020(12)
C4 0.0718(16) 0.0741(17) 0.0730(16) -0.0173(13) 0.0161(13) 0.0115(13)
C5 0.093(2) 0.0579(15) 0.118(2) -0.0242(15) 0.0383(18) -0.0059(14)
C6 0.0674(15) 0.0622(15) 0.0959(18) -0.0187(13) 0.0296(14) -0.0119(12)
C1 0.0458(11) 0.0574(12) 0.0465(11) -0.0071(9) 0.0027(9) -0.0047(9)
C7 0.0452(11) 0.0598(12) 0.0435(10) -0.0055(9) 0.0020(9) -0.0084(9)
C12 0.0614(14) 0.0775(15) 0.0455(11) 0.0003(11) 0.0032(10) 0.0097(12)
C11 0.0597(14) 0.0841(17) 0.0680(15) 0.0051(13) -0.0019(12) 0.0098(13)
C10 0.0660(16) 0.104(2) 0.0566(14) 0.0099(13) -0.0174(12) -0.0043(15)
C22 0.0538(13) 0.0677(15) 0.0613(13) -0.0132(11) 0.0044(11) -0.0116(11)
C23 0.0664(14) 0.0535(13) 0.0637(13) 0.0012(10) 0.0065(12) -0.0066(11)
C24 0.0526(12) 0.0588(13) 0.0421(10) 0.0014(9) 0.0014(9) 0.0008(10)
C19 0.0428(10) 0.0524(11) 0.0353(9) -0.0023(8) 0.0067(8) 0.0022(9)
C20 0.0479(11) 0.0558(12) 0.0499(11) 0.0004(9) -0.0004(9) 0.0032(9)
C21 0.0458(12) 0.0727(15) 0.0516(12) -0.0049(11) -0.0024(9) -0.0004(11)
C13 0.0416(10) 0.0531(12) 0.0512(11) -0.0035(9) 0.0060(9) 0.0029(9)
C18 0.0676(14) 0.0691(15) 0.0525(12) 0.0011(11) 0.0056(11) -0.0097(12)
C17 0.0868(18) 0.0816(17) 0.0549(13) 0.0098(12) 0.0142(13) -0.0021(15)
C16 0.0614(15) 0.0734(17) 0.0847(18) 0.0227(14) 0.0230(13) 0.0070(13)
C15 0.0461(13) 0.0834(18) 0.104(2) 0.0181(15) 0.0066(13) -0.0090(12)
C14 0.0492(12) 0.0821(16) 0.0654(14) 0.0065(12) 0.0017(11) -0.0061(12)
C9 0.0681(16) 0.119(2) 0.0419(12) -0.0040(13) -0.0066(11) -0.0084(16)
C8 0.0486(12) 0.0953(18) 0.0438(11) -0.0094(11) 0.0007(10) -0.0066(12)
C3 0.0511(13) 0.0832(17) 0.0533(12) -0.0063(11) 0.0115(10) 0.0021(12)
C2 0.0526(12) 0.0592(13) 0.0553(12) -0.0043(10) 0.0097(10) -0.0031(10)
C34 0.146(3) 0.0627(15) 0.0415(12) 0.0010(11) -0.0197(15) -0.0030(17)
C33 0.1024(19) 0.0553(13) 0.0379(11) 0.0037(9) -0.0020(11) -0.0121(12)
C32 0.0882(17) 0.0706(15) 0.0437(12) -0.0032(11) -0.0079(12) -0.0060(14)
C31 0.104(2) 0.0658(15) 0.0488(13) -0.0025(11) -0.0107(13) -0.0052(15)
B1 0.0441(12) 0.0578(14) 0.0414(11) -0.0039(10) 0.0042(10) -0.0006(10)
C35 0.153(3) 0.0651(16) 0.0525(14) 0.0056(12) -0.0342(16) 0.0003(18)
C36 0.141(3) 0.0592(16) 0.0856(19) 0.0136(14) -0.0364(19) 0.0198(18)
C37 0.100(2) 0.0469(13) 0.092(2) 0.0103(13) -0.0338(17) 0.0127(14)
C42 0.106(2) 0.092(2) 0.093(2) 0.0034(18) -0.032(2) 0.0257(19)
C38 0.115(3) 0.0588(19) 0.175(4) -0.009(2) -0.041(3) 0.0082(19)
C39 0.113(4) 0.070(3) 0.337(10) 0.024(4) -0.020(6) 0.003(2)
C41 0.129(4) 0.174(5) 0.121(3) 0.056(3) 0.009(3) 0.061(3)
C40 0.119(4) 0.131(5) 0.271(8) 0.106(5) 0.042(5) 0.042(4)

loop_
_atom_type_symbol
_atom_type_description
_atom_type_scat_dispersion_real
_atom_type_scat_dispersion_imag
_atom_type_scat_source
C C 0.0033 0.0016 'International Tables Vol C Tables 4.2.6.8 and 6.1.1.4'
H H 0.0000 0.0000 'International Tables Vol C Tables 4.2.6.8 and 6.1.1.4'
N N 0.0061 0.0033 'International Tables Vol C Tables 4.2.6.8 and 6.1.1.4'
B B 0.0013 0.0007 'International Tables Vol C Tables 4.2.6.8 and 6.1.1.4'

loop_
_geom_angle_atom_site_label_1
_geom_angle_atom_site_label_2
_geom_angle_atom_site_label_3
_geom_angle
_geom_angle_site_symmetry_3
C35 N1 C31 120.1(3) .
C35 N1 C36 121.5(2) .
C31 N1 C36 118.4(2) .
C3 C4 C5 118.5(2) .
C3 C4 H4 120.8 .
C5 C4 H4 120.8 .
C4 C5 C6 120.8(2) .
C4 C5 H5 119.6 .
C6 C5 H5 119.6 .
C5 C6 C1 123.0(2) .
C5 C6 H6 118.5 .
C1 C6 H6 118.5 .
C2 C1 C6 113.92(19) .
C2 C1 B1 122.00(18) .
C6 C1 B1 124.07(18) .
C8 C7 C12 114.12(19) .
C8 C7 B1 124.62(19) .
C12 C7 B1 121.21(17) .
C11 C12 C7 123.8(2) .
C11 C12 H12 118.1 .
C7 C12 H12 118.1 .
C10 C11 C12 119.8(2) .
C10 C11 H11 120.1 .
C12 C11 H11 120.1 .
C9 C10 C11 118.8(2) .
C9 C10 H10 120.6 .
C11 C10 H10 120.6 .
C21 C22 C23 118.4(2) .
C21 C22 H22 120.8 .
C23 C22 H22 120.8 .
C22 C23 C24 120.3(2) .
C22 C23 H23 119.8 .
C24 C23 H23 119.8 .
C23 C24 C19 123.2(2) .
C23 C24 H24 118.4 .
C19 C24 H24 118.4 .
C24 C19 C20 113.99(18) .
C24 C19 B1 124.55(17) .
C20 C19 B1 121.33(18) .
C21 C20 C19 123.6(2) .
C21 C20 H20 118.2 .
C19 C20 H20 118.2 .
C22 C21 C20 120.5(2) .
C22 C21 H21 119.8 .
C20 C21 H21 119.8 .
C18 C13 C14 113.46(19) .
C18 C13 B1 125.43(18) .
C14 C13 B1 120.93(18) .
C17 C18 C13 123.5(2) .
C17 C18 H18 118.3 .
C13 C18 H18 118.3 .
C16 C17 C18 120.6(2) .
C16 C17 H17 119.7 .
C18 C17 H17 119.7 .
C17 C16 C15 118.7(2) .
C17 C16 H16 120.6 .
C15 C16 H16 120.6 .
C16 C15 C14 120.3(2) .
C16 C15 H15 119.9 .
C14 C15 H15 119.9 .
C15 C14 C13 123.5(2) .
C15 C14 H14 118.3 .
C13 C14 H14 118.3 .
C10 C9 C8 121.1(2) .
C10 C9 H9 119.5 .
C8 C9 H9 119.5 .
C9 C8 C7 122.5(2) .
C9 C8 H8 118.7 .
C7 C8 H8 118.7 .
C4 C3 C2 120.2(2) .
C4 C3 H3 119.9 .
C2 C3 H3 119.9 .
C3 C2 C1 123.6(2) .
C3 C2 H2 118.2 .
C1 C2 H2 118.2 .
C35 C34 C33 120.2(2) .
C35 C34 H34 119.9 .
C33 C34 H34 119.9 .
C32 C33 C34 117.7(2) .
C32 C33 C33 120.10(18) 4_665
C34 C33 C33 122.24(17) 4_665
C31 C32 C33 120.0(2) .
C31 C32 H32 120.0 .
C33 C32 H32 120.0 .
N1 C31 C32 121.0(2) .
N1 C31 H31 119.5 .
C32 C31 H31 119.5 .
C7 B1 C19 108.71(16) .
C7 B1 C1 111.20(15) .
C19 B1 C1 107.75(16) .
C7 B1 C13 108.16(16) .
C19 B1 C13 113.12(15) .
C1 B1 C13 107.94(16) .
N1 C35 C34 121.0(2) .
N1 C35 H35 119.5 .
C34 C35 H35 119.5 .
N1 C36 C37 110.5(2) .
N1 C36 H36A 109.5 .
C37 C36 H36A 109.5 .
N1 C36 H36B 109.5 .
C37 C36 H36B 109.5 .
H36A C36 H36B 108.1 .
C38 C37 C42 120.1(4) .
C38 C37 C36 120.1(3) .
C42 C37 C36 119.8(3) .
C41 C42 C37 119.6(4) .
C41 C42 H42 120.2 .
C37 C42 H42 120.2 .
C37 C38 C39 120.6(5) .
C37 C38 H38 119.7 .
C39 C38 H38 119.7 .
C38 C39 C40 117.9(6) .
C38 C39 H39 121.1 .
C40 C39 H39 121.1 .
C40 C41 C42 120.4(6) .
C40 C41 H41 119.8 .
C42 C41 H41 119.8 .
C41 C40 C39 121.5(7) .
C41 C40 H40 119.3 .
C39 C40 H40 119.3 .

loop_
_geom_bond_atom_site_label_1
_geom_bond_atom_site_label_2
_geom_bond_distance
_geom_bond_site_symmetry_2
N1 C35 1.336(3) .
N1 C31 1.349(3) .
N1 C36 1.496(4) .
C4 C3 1.368(3) .
C4 C5 1.371(4) .
C4 H4 0.9300 .
C5 C6 1.384(3) .
C5 H5 0.9300 .
C6 C1 1.396(3) .
C6 H6 0.9300 .
C1 C2 1.396(3) .
C1 B1 1.656(3) .
C7 C8 1.394(3) .
C7 C12 1.398(3) .
C7 B1 1.641(3) .
C12 C11 1.380(3) .
C12 H12 0.9300 .
C11 C10 1.373(3) .
C11 H11 0.9300 .
C10 C9 1.362(4) .
C10 H10 0.9300 .
C22 C21 1.377(3) .
C22 C23 1.378(3) .
C22 H22 0.9300 .
C23 C24 1.390(3) .
C23 H23 0.9300 .
C24 C19 1.397(3) .
C24 H24 0.9300 .
C19 C20 1.403(3) .
C19 B1 1.645(3) .
C20 C21 1.378(3) .
C20 H20 0.9300 .
C21 H21 0.9300 .
C13 C18 1.395(3) .
C13 C14 1.399(3) .
C13 B1 1.656(3) .
C18 C17 1.390(3) .
C18 H18 0.9300 .
C17 C16 1.357(4) .
C17 H17 0.9300 .
C16 C15 1.371(4) .
C16 H16 0.9300 .
C15 C14 1.386(3) .
C15 H15 0.9300 .
C14 H14 0.9300 .
C9 C8 1.387(3) .
C9 H9 0.9300 .
C8 H8 0.9300 .
C3 C2 1.388(3) .
C3 H3 0.9300 .
C2 H2 0.9300 .
C34 C35 1.362(4) .
C34 C33 1.390(3) .
C34 H34 0.9300 .
C33 C32 1.388(3) .
C33 C33 1.472(5) 4_665
C32 C31 1.361(3) .
C32 H32 0.9300 .
C31 H31 0.9300 .
C35 H35 0.9300 .
C36 C37 1.496(4) .
C36 H36A 0.9700 .
C36 H36B 0.9700 .
C37 C38 1.362(4) .
C37 C42 1.380(4) .
C42 C41 1.370(5) .
C42 H42 0.9300 .
C38 C39 1.386(7) .
C38 H38 0.9300 .
C39 C40 1.390(8) .
C39 H39 0.9300 .
C41 C40 1.341(7) .
C41 H41 0.9300 .
C40 H40 0.9300 .

loop_
_geom_torsion_atom_site_label_1
_geom_torsion_atom_site_label_2
_geom_torsion_atom_site_label_3
_geom_torsion_atom_site_label_4
_geom_torsion
_geom_torsion_site_symmetry_1
_geom_torsion_site_symmetry_4
C3 C4 C5 C6 0.9(4) . .
C4 C5 C6 C1 -0.8(5) . .
C5 C6 C1 C2 0.0(4) . .
C5 C6 C1 B1 179.7(2) . .
C8 C7 C12 C11 0.6(3) . .
B1 C7 C12 C11 178.2(2) . .
C7 C12 C11 C10 -0.2(4) . .
C12 C11 C10 C9 -0.2(4) . .
C21 C22 C23 C24 0.3(3) . .
C22 C23 C24 C19 -1.0(3) . .
C23 C24 C19 C20 0.5(3) . .
C23 C24 C19 B1 -175.47(18) . .
C24 C19 C20 C21 0.7(3) . .
B1 C19 C20 C21 176.78(18) . .
C23 C22 C21 C20 0.8(3) . .
C19 C20 C21 C22 -1.4(3) . .
C14 C13 C18 C17 -0.1(3) . .
B1 C13 C18 C17 -175.2(2) . .
C13 C18 C17 C16 1.0(4) . .
C18 C17 C16 C15 -0.7(4) . .
C17 C16 C15 C14 -0.5(4) . .
C16 C15 C14 C13 1.5(4) . .
C18 C13 C14 C15 -1.2(3) . .
B1 C13 C14 C15 174.1(2) . .
C11 C10 C9 C8 0.2(4) . .
C10 C9 C8 C7 0.2(4) . .
C12 C7 C8 C9 -0.6(3) . .
B1 C7 C8 C9 -178.1(2) . .
C5 C4 C3 C2 -0.3(4) . .
C4 C3 C2 C1 -0.5(4) . .
C6 C1 C2 C3 0.7(3) . .
B1 C1 C2 C3 -179.1(2) . .
C35 C34 C33 C32 -1.7(4) . .
C35 C34 C33 C33 177.7(3) . 4_665
C34 C33 C32 C31 1.1(4) . .
C33 C33 C32 C31 -178.3(3) 4_665 .
C35 N1 C31 C32 -3.1(4) . .
C36 N1 C31 C32 174.9(2) . .
C33 C32 C31 N1 1.3(4) . .
C8 C7 B1 C19 100.5(2) . .
C12 C7 B1 C19 -76.8(2) . .
C8 C7 B1 C1 -17.9(3) . .
C12 C7 B1 C1 164.71(19) . .
C8 C7 B1 C13 -136.3(2) . .
C12 C7 B1 C13 46.4(3) . .
C24 C19 B1 C7 0.6(2) . .
C20 C19 B1 C7 -175.07(16) . .
C24 C19 B1 C1 121.21(19) . .
C20 C19 B1 C1 -54.5(2) . .
C24 C19 B1 C13 -119.6(2) . .
C20 C19 B1 C13 64.8(2) . .
C2 C1 B1 C7 83.7(2) . .
C6 C1 B1 C7 -96.1(2) . .
C2 C1 B1 C19 -35.4(2) . .
C6 C1 B1 C19 144.9(2) . .
C2 C1 B1 C13 -157.86(18) . .
C6 C1 B1 C13 22.4(3) . .
C18 C13 B1 C7 -145.9(2) . .
C14 C13 B1 C7 39.4(3) . .
C18 C13 B1 C19 -25.4(3) . .
C14 C13 B1 C19 159.83(19) . .
C18 C13 B1 C1 93.7(2) . .
C14 C13 B1 C1 -81.1(2) . .
C31 N1 C35 C34 2.5(4) . .
C36 N1 C35 C34 -175.4(3) . .
C33 C34 C35 N1 -0.1(4) . .
C35 N1 C36 C37 110.4(3) . .
C31 N1 C36 C37 -67.6(3) . .
N1 C36 C37 C38 -85.3(3) . .
N1 C36 C37 C42 95.9(3) . .
C38 C37 C42 C41 0.9(4) . .
C36 C37 C42 C41 179.7(3) . .
C42 C37 C38 C39 -0.8(5) . .
C36 C37 C38 C39 -179.6(3) . .
C37 C38 C39 C40 0.3(7) . .
C37 C42 C41 C40 -0.5(6) . .
C42 C41 C40 C39 0.1(8) . .
C38 C39 C40 C41 0.1(8) . .
